data_7109184
loop_
_publ_author_name
'Suman Samai'
'Prabir Ghosha'
'Kumar Biradha'

_publ_section_title
;
 Does crystal or gel matter to stereochemistry of a reaction? Silver
 complexation-promoted solid-state [2+2] reaction of an unsymmetrical
 olefin
;
_journal_name_full Chem.Commun.
_journal_page_first 4181
_journal_paper_doi 10.1039/c2cc34901a
_journal_volume 49
_journal_year 2013
_chemical_formula_sum 'C28.66667 H30 N6 O3.33333'
_chemical_formula_weight 507.25
_chemical_name_systematic
;
?
;
_space_group_IT_number 2
_symmetry_cell_setting triclinic
_symmetry_space_group_name_Hall '-P 1'
_symmetry_space_group_name_H-M 'P -1'
_atom_sites_solution_hydrogens geom
_atom_sites_solution_primary direct
_atom_sites_solution_secondary difmap
_audit_creation_method SHELXL-97
_cell_angle_alpha 112.161(4)
_cell_angle_beta 90.663(4)
_cell_angle_gamma 112.966(4)
_cell_formula_units_Z 3
_cell_length_a 12.2782(16)
_cell_length_b 13.2135(17)
_cell_length_c 14.5513(18)
_cell_measurement_reflns_used 24130
_cell_measurement_temperature 293(2)
_cell_measurement_theta_max 26.00
_cell_measurement_theta_min 1.54
_cell_volume 1977.9(4)
_computing_structure_refinement 'SHELXL-97 (Sheldrick, 1997)'
_computing_structure_solution 'SHELXS-97 (Sheldrick, 1990)'
_diffrn_ambient_temperature 293(2)
_diffrn_measured_fraction_theta_full 0.984
_diffrn_measured_fraction_theta_max 0.984
_diffrn_measurement_device_type 'Bruker CCD APEX 2'
_diffrn_measurement_method hemisphere
_diffrn_radiation_monochromator graphite
_diffrn_radiation_source 'fine-focus sealed tube'
_diffrn_radiation_type MoK\a
_diffrn_radiation_wavelength 0.71073
_diffrn_reflns_av_R_equivalents 0.0355
_diffrn_reflns_av_sigmaI/netI 0.0394
_diffrn_reflns_limit_h_max 15
_diffrn_reflns_limit_h_min -14
_diffrn_reflns_limit_k_max 16
_diffrn_reflns_limit_k_min -15
_diffrn_reflns_limit_l_max 17
_diffrn_reflns_limit_l_min -17
_diffrn_reflns_number 25130
_diffrn_reflns_theta_full 26.00
_diffrn_reflns_theta_max 26.00
_diffrn_reflns_theta_min 1.54
_exptl_absorpt_coefficient_mu 0.087
_exptl_absorpt_correction_T_max 0.984
_exptl_absorpt_correction_T_min 0.978
_exptl_absorpt_correction_type empirical
_exptl_absorpt_process_details sadabs
_exptl_crystal_colour yellow
_exptl_crystal_density_diffrn 1.289
_exptl_crystal_density_meas ?
_exptl_crystal_density_method 'not measured'
_exptl_crystal_description block
_exptl_crystal_F_000 812
_exptl_crystal_size_max 0.26
_exptl_crystal_size_mid 0.21
_exptl_crystal_size_min 0.18
_refine_diff_density_max 0.627
_refine_diff_density_min -0.261
_refine_diff_density_rms 0.049
_refine_ls_extinction_method none
_refine_ls_goodness_of_fit_ref 1.223
_refine_ls_hydrogen_treatment mixed
_refine_ls_matrix_type full
_refine_ls_number_parameters 517
_refine_ls_number_reflns 7641
_refine_ls_number_restraints 0
_refine_ls_restrained_S_all 1.223
_refine_ls_R_factor_all 0.0933
_refine_ls_R_factor_gt 0.0604
_refine_ls_shift/su_max 0.005
_refine_ls_shift/su_mean 0.001
_refine_ls_structure_factor_coef Fsqd
_refine_ls_weighting_details 'calc w=1/[\s^2^(Fo^2^)+(0.1000P)^2^+0.0000P] where P=(Fo^2^+2Fc^2^)/3'
_refine_ls_weighting_scheme calc
_refine_ls_wR_factor_gt 0.1828
_refine_ls_wR_factor_ref 0.1965
_reflns_number_gt 5021
_reflns_number_total 7641
_reflns_threshold_expression >2sigma(I)
_cod_data_source_file c2cc34901a.txt
_cod_data_source_block 4
_cod_depositor_comments
;
The following automatic conversions were performed:

'_exptl_crystal_density_meas' value 'not measured' was changed to '?'
- the value is perceived as not measured.

Automatic conversion script
Id: cif_fix_values 3008 2015-01-20 13:52:24Z robertas 

2018-06-19
Z value and formula fixed to values more according to usual
chemical conventions.                 miguel
;
_cod_original_formula_sum 'C86 H90 N18 O10'
_cod_original_formula_weight 1535.76
_cod_original_formula_units_Z 1
_cod_original_sg_symbol_H-M P-1
_cod_database_code 7109184

loop_
_symmetry_equiv_pos_as_xyz
'x, y, z'
'-x, -y, -z'

loop_
_atom_site_label
_atom_site_type_symbol
_atom_site_fract_x
_atom_site_fract_y
_atom_site_fract_z
_atom_site_U_iso_or_equiv
_atom_site_adp_type
_atom_site_occupancy
_atom_site_symmetry_multiplicity
_atom_site_calc_flag
_atom_site_refinement_flags
C1A C 1.32776(19) 0.70500(19) -0.29572(16) 0.0416(5) Uani 1 1 d .
H1A H 1.2931 0.6992 -0.3595 0.050 Uiso 1 1 calc R
C3A C 1.22707(19) 0.66562(19) -0.23870(16) 0.0407(5) Uani 1 1 d .
H3A H 1.2577 0.6437 -0.1900 0.049 Uiso 1 1 calc R
C2A C 1.24705(19) 0.8002(2) -0.18172(17) 0.0430(5) Uani 1 1 d .
H2A H 1.2528 0.8257 -0.1086 0.052 Uiso 1 1 calc R
C4A C 1.37274(19) 0.8382(2) -0.21350(17) 0.0436(5) Uani 1 1 d .
H4A H 1.3856 0.8956 -0.2441 0.052 Uiso 1 1 calc R
N11A N 1.50668(16) 0.67608(17) -0.35655(14) 0.0469(5) Uani 1 1 d .
H11A H 1.5341 0.7369 -0.3722 0.056 Uiso 1 1 calc R
N12A N 1.38826(17) 0.54557(17) -0.29935(14) 0.0464(5) Uani 1 1 d .
C11A C 1.40743(19) 0.6427(2) -0.31563(16) 0.0411(5) Uani 1 1 d .
C12A C 1.4807(2) 0.5140(2) -0.33287(16) 0.0454(6) Uani 1 1 d .
C13A C 1.5556(2) 0.5960(2) -0.36858(16) 0.0464(6) Uani 1 1 d .
C14A C 1.6550(2) 0.5849(3) -0.40722(19) 0.0613(7) Uani 1 1 d .
H14A H 1.7052 0.6393 -0.4311 0.074 Uiso 1 1 calc R
C15A C 1.6759(3) 0.4895(3) -0.4085(2) 0.0700(8) Uani 1 1 d .
H15A H 1.7422 0.4798 -0.4335 0.084 Uiso 1 1 calc R
C16A C 1.6019(3) 0.4078(3) -0.3739(2) 0.0680(8) Uani 1 1 d .
H16A H 1.6192 0.3444 -0.3761 0.082 Uiso 1 1 calc R
C17A C 1.5028(2) 0.4185(2) -0.33596(19) 0.0599(7) Uani 1 1 d .
H17A H 1.4525 0.3630 -0.3132 0.072 Uiso 1 1 calc R
N21A N 1.17642(19) 0.8640(2) -0.30324(17) 0.0601(6) Uani 1 1 d .
N22A N 1.06286(16) 0.83548(17) -0.19023(15) 0.0479(5) Uani 1 1 d .
H22A H 1.0392 0.8195 -0.1399 0.058 Uiso 1 1 calc R
C21A C 1.1638(2) 0.8347(2) -0.22554(17) 0.0449(5) Uani 1 1 d .
C22A C 1.0047(2) 0.8665(2) -0.24910(19) 0.0476(6) Uani 1 1 d .
C23A C 1.0754(2) 0.8839(2) -0.3194(2) 0.0558(6) Uani 1 1 d .
C24A C 1.0412(3) 0.9168(3) -0.3911(3) 0.0849(10) Uani 1 1 d .
H24A H 1.0883 0.9297 -0.4387 0.102 Uiso 1 1 calc R
C25A C 0.9353(3) 0.9298(3) -0.3892(3) 0.0845(10) Uani 1 1 d .
H25A H 0.9104 0.9512 -0.4369 0.101 Uiso 1 1 calc R
C26A C 0.8649(3) 0.9119(3) -0.3185(3) 0.0730(8) Uani 1 1 d .
H26A H 0.7939 0.9215 -0.3197 0.088 Uiso 1 1 calc R
C27A C 0.8976(2) 0.8804(2) -0.2466(2) 0.0637(7) Uani 1 1 d .
H27A H 0.8508 0.8688 -0.1985 0.076 Uiso 1 1 calc R
N31A N 0.88403(19) 0.3699(2) -0.39242(18) 0.0607(6) Uani 1 1 d .
C31A C 0.9761(3) 0.3957(3) -0.4390(2) 0.0665(8) Uani 1 1 d .
H31A H 0.9651 0.3461 -0.5070 0.080 Uiso 1 1 calc R
C32A C 1.0862(2) 0.4903(2) -0.39405(19) 0.0603(7) Uani 1 1 d .
H32A H 1.1475 0.5035 -0.4311 0.072 Uiso 1 1 calc R
C33A C 1.1061(2) 0.5663(2) -0.29327(17) 0.0418(5) Uani 1 1 d .
C34A C 1.0107(2) 0.5402(2) -0.24479(19) 0.0549(6) Uani 1 1 d .
H34A H 1.0192 0.5888 -0.1770 0.066 Uiso 1 1 calc R
C35A C 0.9029(2) 0.4430(2) -0.2953(2) 0.0611(7) Uani 1 1 d .
H35A H 0.8401 0.4275 -0.2600 0.073 Uiso 1 1 calc R
N41A N 1.6929(2) 0.9439(2) -0.0095(2) 0.0743(7) Uani 1 1 d .
C41A C 1.5857(3) 0.8764(2) 0.0008(2) 0.0689(8) Uani 1 1 d .
H41A H 1.5818 0.8508 0.0526 0.083 Uiso 1 1 calc R
C42A C 1.4789(2) 0.8412(2) -0.0599(2) 0.0562(7) Uani 1 1 d .
H42A H 1.4061 0.7939 -0.0483 0.067 Uiso 1 1 calc R
C43A C 1.4810(2) 0.8765(2) -0.13785(17) 0.0461(6) Uani 1 1 d .
C44A C 1.5929(2) 0.9480(2) -0.1485(2) 0.0600(7) Uani 1 1 d .
H44A H 1.6000 0.9755 -0.1994 0.072 Uiso 1 1 calc R
C45A C 1.6938(2) 0.9784(3) -0.0833(2) 0.0702(8) Uani 1 1 d .
H45A H 1.7680 1.0268 -0.0920 0.084 Uiso 1 1 calc R
C1B C 1.5436(2) 1.4516(2) 0.02175(18) 0.0487(6) Uani 1 1 d .
H1B H 1.5338 1.4420 0.0851 0.058 Uiso 1 1 calc R
C2B C 1.5806(2) 1.5877(2) 0.04042(17) 0.0476(6) Uani 1 1 d .
H2B H 1.5850 1.6361 0.1117 0.057 Uiso 1 1 calc R
N11B N 1.73141(18) 1.42326(19) 0.01152(17) 0.0560(5) Uani 1 1 d .
H11B H 1.7676 1.4762 0.0717 0.067 Uiso 1 1 calc R
N12B N 1.58725(19) 1.30980(19) -0.12506(17) 0.0592(6) Uani 1 1 d .
C11B C 1.6186(2) 1.3930(2) -0.03217(19) 0.0512(6) Uani 1 1 d .
C12B C 1.6872(2) 1.2836(2) -0.1438(2) 0.0611(7) Uani 1 1 d .
C13B C 1.7777(2) 1.3542(2) -0.0576(2) 0.0588(7) Uani 1 1 d .
C14B C 1.8868(3) 1.3459(3) -0.0560(3) 0.0789(9) Uani 1 1 d .
H14B H 1.9480 1.3925 0.0007 0.095 Uiso 1 1 calc R
C15B C 1.8994(4) 1.2637(4) -0.1444(4) 0.0989(13) Uani 1 1 d .
H15B H 1.9710 1.2548 -0.1460 0.119 Uiso 1 1 calc R
C16B C 1.8110(4) 1.1952(3) -0.2293(3) 0.0919(11) Uani 1 1 d .
H16B H 1.8248 1.1432 -0.2870 0.110 Uiso 1 1 calc R
C17B C 1.7039(3) 1.2023(3) -0.2301(3) 0.0771(9) Uani 1 1 d .
H17B H 1.6431 1.1541 -0.2870 0.092 Uiso 1 1 calc R
N21B N 1.90053(19) 1.7667(2) -0.05856(18) 0.0644(6) Uani 1 1 d .
C21B C 1.8853(2) 1.8085(3) 0.0366(2) 0.0640(7) Uani 1 1 d .
H21B H 1.9467 1.8796 0.0831 0.077 Uiso 1 1 calc R
C22B C 1.7846(2) 1.7533(2) 0.07063(19) 0.0530(6) Uani 1 1 d .
H22B H 1.7805 1.7862 0.1387 0.064 Uiso 1 1 calc R
C23B C 1.6907(2) 1.6506(2) 0.00500(17) 0.0453(6) Uani 1 1 d .
C24B C 1.7034(2) 1.6086(2) -0.09559(18) 0.0545(6) Uani 1 1 d .
H24B H 1.6415 1.5401 -0.1442 0.065 Uiso 1 1 calc R
C25B C 1.8077(2) 1.6685(3) -0.1225(2) 0.0620(7) Uani 1 1 d .
H25B H 1.8138 1.6382 -0.1902 0.074 Uiso 1 1 calc R
O1W O 1.46169(17) 1.12754(18) -0.59724(15) 0.0731(6) Uani 1 1 d .
O1M O 1.22379(19) 0.40893(19) -0.21700(15) 0.0708(6) Uani 1 1 d .
H1M H 1.277(2) 0.452(2) -0.2451(18) 0.050 Uiso 1 1 d .
C1M C 1.1517(3) 0.2970(3) -0.2972(3) 0.0916(10) Uani 1 1 d .
H1M1 H 1.1705 0.3001 -0.3602 0.137 Uiso 1 1 calc R
H1M2 H 1.0683 0.2800 -0.2965 0.137 Uiso 1 1 calc R
H1M3 H 1.1671 0.2344 -0.2895 0.137 Uiso 1 1 calc R
O2W O 1.30383(15) 0.83761(17) -0.46618(14) 0.0661(5) Uani 1 1 d .
O3W O 1.3111(2) 1.0454(3) -0.4820(2) 0.1156(9) Uani 1 1 d .
O4W O 1.3674(3) 1.1415(3) -0.2722(2) 0.1258(10) Uani 1 1 d .

loop_
_atom_site_aniso_label
_atom_site_aniso_U_11
_atom_site_aniso_U_22
_atom_site_aniso_U_33
_atom_site_aniso_U_23
_atom_site_aniso_U_13
_atom_site_aniso_U_12
C1A 0.0404(12) 0.0447(12) 0.0436(12) 0.0205(10) 0.0115(10) 0.0199(10)
C3A 0.0418(12) 0.0440(12) 0.0457(12) 0.0243(10) 0.0141(10) 0.0221(10)
C2A 0.0427(12) 0.0464(12) 0.0462(12) 0.0223(10) 0.0142(10) 0.0220(10)
C4A 0.0426(12) 0.0431(12) 0.0530(13) 0.0244(11) 0.0151(10) 0.0214(10)
N11A 0.0419(10) 0.0482(11) 0.0528(11) 0.0232(9) 0.0157(9) 0.0189(9)
N12A 0.0454(11) 0.0512(11) 0.0512(11) 0.0244(9) 0.0160(9) 0.0256(9)
C11A 0.0390(12) 0.0444(12) 0.0411(11) 0.0187(10) 0.0124(9) 0.0179(10)
C12A 0.0455(13) 0.0512(13) 0.0429(12) 0.0157(11) 0.0106(10) 0.0275(11)
C13A 0.0417(12) 0.0555(14) 0.0414(12) 0.0136(11) 0.0095(10) 0.0265(11)
C14A 0.0491(14) 0.0818(19) 0.0549(15) 0.0240(14) 0.0171(12) 0.0336(14)
C15A 0.0666(18) 0.096(2) 0.0587(16) 0.0211(16) 0.0182(14) 0.0564(18)
C16A 0.079(2) 0.079(2) 0.0604(16) 0.0207(15) 0.0138(15) 0.0558(17)
C17A 0.0662(17) 0.0595(16) 0.0600(15) 0.0208(13) 0.0119(13) 0.0363(14)
N21A 0.0608(13) 0.0853(16) 0.0698(14) 0.0495(13) 0.0323(11) 0.0486(12)
N22A 0.0448(11) 0.0546(12) 0.0570(12) 0.0289(10) 0.0221(9) 0.0275(9)
C21A 0.0443(13) 0.0456(13) 0.0515(13) 0.0221(11) 0.0174(11) 0.0237(10)
C22A 0.0427(13) 0.0426(13) 0.0618(14) 0.0213(11) 0.0147(11) 0.0226(10)
C23A 0.0529(15) 0.0673(16) 0.0706(16) 0.0400(14) 0.0202(13) 0.0372(13)
C24A 0.082(2) 0.130(3) 0.099(2) 0.082(2) 0.0380(19) 0.067(2)
C25A 0.079(2) 0.101(3) 0.116(3) 0.068(2) 0.019(2) 0.057(2)
C26A 0.0550(17) 0.0713(19) 0.110(2) 0.0454(18) 0.0142(17) 0.0362(15)
C27A 0.0504(15) 0.0595(16) 0.090(2) 0.0318(15) 0.0211(14) 0.0313(13)
N31A 0.0487(12) 0.0589(13) 0.0717(15) 0.0280(12) 0.0079(11) 0.0196(10)
C31A 0.0602(17) 0.0690(18) 0.0546(15) 0.0195(14) 0.0062(13) 0.0183(14)
C32A 0.0492(15) 0.0701(17) 0.0527(15) 0.0242(13) 0.0143(12) 0.0179(13)
C33A 0.0426(12) 0.0437(12) 0.0492(13) 0.0249(11) 0.0122(10) 0.0228(10)
C34A 0.0499(14) 0.0538(14) 0.0574(14) 0.0215(12) 0.0184(12) 0.0199(12)
C35A 0.0485(15) 0.0565(15) 0.0779(18) 0.0297(14) 0.0235(13) 0.0198(12)
N41A 0.0570(15) 0.0629(15) 0.0840(18) 0.0098(14) -0.0059(13) 0.0275(12)
C41A 0.0704(19) 0.0553(16) 0.0769(19) 0.0243(14) -0.0060(15) 0.0263(15)
C42A 0.0518(15) 0.0462(14) 0.0672(16) 0.0256(13) 0.0020(12) 0.0158(11)
C43A 0.0445(13) 0.0399(12) 0.0522(13) 0.0138(11) 0.0108(11) 0.0214(10)
C44A 0.0467(15) 0.0572(15) 0.0631(16) 0.0174(13) 0.0141(13) 0.0166(12)
C45A 0.0448(15) 0.0675(18) 0.0726(19) 0.0117(16) 0.0101(14) 0.0154(13)
C1B 0.0478(14) 0.0559(14) 0.0512(13) 0.0281(11) 0.0195(11) 0.0247(11)
C2B 0.0466(13) 0.0521(13) 0.0461(12) 0.0197(11) 0.0159(10) 0.0233(11)
N11B 0.0518(13) 0.0615(13) 0.0650(13) 0.0336(11) 0.0185(10) 0.0269(10)
N12B 0.0513(12) 0.0552(13) 0.0736(15) 0.0274(12) 0.0212(11) 0.0242(10)
C11B 0.0488(14) 0.0504(14) 0.0638(16) 0.0311(13) 0.0205(12) 0.0229(11)
C12B 0.0618(17) 0.0556(15) 0.0856(19) 0.0392(15) 0.0370(15) 0.0340(14)
C13B 0.0596(16) 0.0619(16) 0.0810(18) 0.0458(15) 0.0334(15) 0.0350(14)
C14B 0.0653(19) 0.106(2) 0.106(2) 0.070(2) 0.0330(18) 0.0510(18)
C15B 0.107(3) 0.134(3) 0.143(4) 0.096(3) 0.078(3) 0.099(3)
C16B 0.105(3) 0.084(2) 0.121(3) 0.049(2) 0.058(3) 0.067(2)
C17B 0.087(2) 0.0603(17) 0.092(2) 0.0315(16) 0.0389(18) 0.0390(16)
N21B 0.0500(13) 0.0742(15) 0.0733(15) 0.0390(13) 0.0232(12) 0.0223(12)
C21B 0.0502(15) 0.0607(16) 0.0721(18) 0.0286(14) 0.0095(13) 0.0138(13)
C22B 0.0557(15) 0.0540(14) 0.0498(13) 0.0216(12) 0.0120(12) 0.0237(12)
C23B 0.0446(13) 0.0470(13) 0.0525(13) 0.0235(11) 0.0165(11) 0.0245(11)
C24B 0.0487(14) 0.0568(15) 0.0522(14) 0.0200(12) 0.0138(11) 0.0192(12)
C25B 0.0643(17) 0.0734(18) 0.0546(15) 0.0296(14) 0.0254(13) 0.0321(15)
O1W 0.0728(13) 0.0736(13) 0.0778(13) 0.0414(11) 0.0156(10) 0.0264(10)
O1M 0.0742(13) 0.0729(13) 0.0692(12) 0.0392(11) 0.0253(11) 0.0255(11)
C1M 0.088(2) 0.082(2) 0.094(2) 0.040(2) 0.007(2) 0.0220(19)
O2W 0.0533(11) 0.0691(12) 0.0714(12) 0.0302(10) 0.0188(9) 0.0205(9)
O3W 0.109(2) 0.122(2) 0.143(2) 0.0811(19) 0.0525(18) 0.0497(17)
O4W 0.129(2) 0.112(2) 0.119(2) 0.0374(17) 0.0040(18) 0.0442(17)

loop_
_atom_type_symbol
_atom_type_description
_atom_type_scat_dispersion_real
_atom_type_scat_dispersion_imag
_atom_type_scat_source
C C 0.0033 0.0016 'International Tables Vol C Tables 4.2.6.8 and 6.1.1.4'
H H 0.0000 0.0000 'International Tables Vol C Tables 4.2.6.8 and 6.1.1.4'
N N 0.0061 0.0033 'International Tables Vol C Tables 4.2.6.8 and 6.1.1.4'
O O 0.0106 0.0060 'International Tables Vol C Tables 4.2.6.8 and 6.1.1.4'

loop_
_geom_angle_atom_site_label_1
_geom_angle_atom_site_label_2
_geom_angle_atom_site_label_3
_geom_angle
_geom_angle_site_symmetry_1
_geom_angle_site_symmetry_3
C11A C1A C3A 117.26(19) . .
C11A C1A C4A 121.11(18) . .
C3A C1A C4A 88.78(16) . .
C33A C3A C1A 121.28(18) . .
C33A C3A C2A 122.11(19) . .
C1A C3A C2A 89.58(16) . .
C21A C2A C4A 113.33(19) . .
C21A C2A C3A 115.14(19) . .
C4A C2A C3A 87.85(16) . .
C43A C4A C2A 117.95(19) . .
C43A C4A C1A 113.35(18) . .
C2A C4A C1A 88.22(16) . .
C11A N11A C13A 107.9(2) . .
C11A N12A C12A 105.12(18) . .
N12A C11A N11A 112.19(19) . .
N12A C11A C1A 124.36(19) . .
N11A C11A C1A 123.4(2) . .
C17A C12A C13A 120.7(2) . .
C17A C12A N12A 129.8(2) . .
C13A C12A N12A 109.4(2) . .
N11A C13A C14A 133.2(2) . .
N11A C13A C12A 105.40(19) . .
C14A C13A C12A 121.4(2) . .
C15A C14A C13A 116.7(3) . .
C14A C15A C16A 122.2(3) . .
C17A C16A C15A 121.0(3) . .
C16A C17A C12A 117.9(3) . .
C21A N21A C23A 105.0(2) . .
C21A N22A C22A 107.8(2) . .
N21A C21A N22A 112.1(2) . .
N21A C21A C2A 125.5(2) . .
N22A C21A C2A 122.4(2) . .
N22A C22A C23A 105.6(2) . .
N22A C22A C27A 132.1(2) . .
C23A C22A C27A 122.4(2) . .
C24A C23A C22A 120.0(2) . .
C24A C23A N21A 130.4(2) . .
C22A C23A N21A 109.6(2) . .
C23A C24A C25A 117.8(3) . .
C26A C25A C24A 121.7(3) . .
C27A C26A C25A 121.4(3) . .
C26A C27A C22A 116.7(3) . .
C31A N31A C35A 116.2(2) . .
N31A C31A C32A 124.3(3) . .
C31A C32A C33A 119.6(2) . .
C34A C33A C32A 116.2(2) . .
C34A C33A C3A 121.9(2) . .
C32A C33A C3A 121.8(2) . .
C35A C34A C33A 120.7(2) . .
N31A C35A C34A 123.0(2) . .
C45A N41A C41A 115.6(3) . .
N41A C41A C42A 124.5(3) . .
C41A C42A C43A 119.5(3) . .
C44A C43A C42A 116.3(2) . .
C44A C43A C4A 118.6(2) . .
C42A C43A C4A 125.0(2) . .
C43A C44A C45A 119.4(3) . .
N41A C45A C44A 124.7(3) . .
C11B C1B C2B 115.6(2) . 2_885
C11B C1B C2B 117.65(19) . .
C2B C1B C2B 90.82(18) 2_885 .
C23B C2B C1B 117.4(2) . 2_885
C23B C2B C1B 118.61(19) . .
C1B C2B C1B 89.18(18) 2_885 .
C11B N11B C13B 107.8(2) . .
C11B N12B C12B 105.1(2) . .
N12B C11B N11B 112.7(2) . .
N12B C11B C1B 125.6(2) . .
N11B C11B C1B 121.7(2) . .
C17B C12B C13B 120.8(3) . .
C17B C12B N12B 129.9(3) . .
C13B C12B N12B 109.3(2) . .
N11B C13B C12B 105.1(2) . .
N11B C13B C14B 133.8(3) . .
C12B C13B C14B 121.0(3) . .
C15B C14B C13B 116.0(3) . .
C16B C15B C14B 123.0(3) . .
C17B C16B C15B 120.9(3) . .
C16B C17B C12B 118.3(3) . .
C25B N21B C21B 115.3(2) . .
N21B C21B C22B 124.2(3) . .
C23B C22B C21B 120.2(2) . .
C22B C23B C24B 116.2(2) . .
C22B C23B C2B 121.3(2) . .
C24B C23B C2B 122.5(2) . .
C25B C24B C23B 119.6(2) . .
N21B C25B C24B 124.5(2) . .

loop_
_geom_bond_atom_site_label_1
_geom_bond_atom_site_label_2
_geom_bond_distance
_geom_bond_site_symmetry_2
C1A C11A 1.475(3) .
C1A C3A 1.528(3) .
C1A C4A 1.572(3) .
C3A C33A 1.491(3) .
C3A C2A 1.566(3) .
C2A C21A 1.491(3) .
C2A C4A 1.560(3) .
C4A C43A 1.501(3) .
N11A C11A 1.353(3) .
N11A C13A 1.368(3) .
N12A C11A 1.324(3) .
N12A C12A 1.388(3) .
C12A C17A 1.376(4) .
C12A C13A 1.396(3) .
C13A C14A 1.386(3) .
C14A C15A 1.375(4) .
C15A C16A 1.379(4) .
C16A C17A 1.377(4) .
N21A C21A 1.319(3) .
N21A C23A 1.399(3) .
N22A C21A 1.350(3) .
N22A C22A 1.375(3) .
C22A C23A 1.377(3) .
C22A C27A 1.395(3) .
C23A C24A 1.389(4) .
C24A C25A 1.376(4) .
C25A C26A 1.380(4) .
C26A C27A 1.372(4) .
N31A C31A 1.321(3) .
N31A C35A 1.332(3) .
C31A C32A 1.365(4) .
C32A C33A 1.381(3) .
C33A C34A 1.370(3) .
C34A C35A 1.371(3) .
N41A C45A 1.314(4) .
N41A C41A 1.319(4) .
C41A C42A 1.379(4) .
C42A C43A 1.378(4) .
C43A C44A 1.381(3) .
C44A C45A 1.377(4) .
C1B C11B 1.476(3) .
C1B C2B 1.552(3) 2_885
C1B C2B 1.583(3) .
C2B C23B 1.499(3) .
C2B C1B 1.552(3) 2_885
N11B C11B 1.356(3) .
N11B C13B 1.376(3) .
N12B C11B 1.312(3) .
N12B C12B 1.403(3) .
C12B C17B 1.391(4) .
C12B C13B 1.398(4) .
C13B C14B 1.387(4) .
C14B C15B 1.393(5) .
C15B C16B 1.371(5) .
C16B C17B 1.355(5) .
N21B C25B 1.327(3) .
N21B C21B 1.329(3) .
C21B C22B 1.374(4) .
C22B C23B 1.363(3) .
C23B C24B 1.391(3) .
C24B C25B 1.368(4) .
O1M C1M 1.409(4) .
